data_1553855
loop_
_publ_author_name
'Deng, Hua'
'He, Fu-Sheng'
'Li, Cong-Shan'
'Yang, Wu-Lin'
'Deng, Wei-Ping'

_publ_section_title
;
 Enantioselective construction of tricyclic pyrrolidine-fused
 benzo[b]thiophene 1,1-dioxide derivatives via copper(i)-catalyzed
 asymmetric 1,3-dipolar cycloaddition
;
_journal_issue 12
_journal_name_full 'Organic Chemistry Frontiers'
_journal_page_first 2343
_journal_paper_doi 10.1039/C7QO00640C
_journal_volume 4
_journal_year 2017
_chemical_absolute_configuration ad
_chemical_formula_sum 'C18 H16 Cl N O4 S'
_chemical_formula_weight 377.83
_space_group_crystal_system orthorhombic
_space_group_IT_number 19
_space_group_name_Hall 'P 2ac 2ab'
_space_group_name_H-M_alt 'P 21 21 21'
_atom_sites_solution_hydrogens mixed
_audit_creation_method SHELXL-2013
_audit_update_record
;
2017-07-08 deposited with the CCDC.
2017-08-29 downloaded from the CCDC.
;
_cell_angle_alpha 90
_cell_angle_beta 90
_cell_angle_gamma 90
_cell_formula_units_Z 4
_cell_length_a 5.1621(6)
_cell_length_b 16.3247(18)
_cell_length_c 20.251(2)
_cell_measurement_reflns_used 3483
_cell_measurement_temperature 293(2)
_cell_measurement_theta_max 51.798
_cell_measurement_theta_min 4.734
_cell_volume 1706.5(3)
_computing_cell_refinement 'Bruker SMART'
_computing_data_collection 'Bruker SMART'
_computing_data_reduction 'Bruker SHELXTL'
_computing_molecular_graphics 'Bruker SHELXTL'
_computing_publication_material 'Bruker SHELXTL'
_computing_structure_refinement 'SHELXL-2013 (Sheldrick, 2013)'
_computing_structure_solution 'Bruker SHELXTL'
_diffrn_ambient_temperature 293(2)
_diffrn_measured_fraction_theta_full 1.000
_diffrn_measured_fraction_theta_max 1.000
_diffrn_measurement_device_type 'CCD area detector'
_diffrn_measurement_method 'phi and omega scans'
_diffrn_radiation_type MoK\a
_diffrn_radiation_wavelength 0.71073
_diffrn_reflns_av_R_equivalents 0.0342
_diffrn_reflns_av_unetI/netI 0.0331
_diffrn_reflns_Laue_measured_fraction_full 1.000
_diffrn_reflns_Laue_measured_fraction_max 1.000
_diffrn_reflns_limit_h_max 6
_diffrn_reflns_limit_h_min -6
_diffrn_reflns_limit_k_max 14
_diffrn_reflns_limit_k_min -20
_diffrn_reflns_limit_l_max 24
_diffrn_reflns_limit_l_min -24
_diffrn_reflns_number 10224
_diffrn_reflns_point_group_measured_fraction_full 1.000
_diffrn_reflns_point_group_measured_fraction_max 1.000
_diffrn_reflns_theta_full 25.242
_diffrn_reflns_theta_max 26.000
_diffrn_reflns_theta_min 1.602
_exptl_absorpt_coefficient_mu 0.370
_exptl_absorpt_correction_T_max 0.7456
_exptl_absorpt_correction_T_min 0.6588
_exptl_absorpt_correction_type multi-scan
_exptl_absorpt_process_details sadabs
_exptl_crystal_colour colorless
_exptl_crystal_density_diffrn 1.471
_exptl_crystal_description prismatic
_exptl_crystal_F_000 784
_exptl_crystal_size_max 0.200
_exptl_crystal_size_mid 0.150
_exptl_crystal_size_min 0.110
_refine_diff_density_max 0.379
_refine_diff_density_min -0.292
_refine_diff_density_rms 0.045
_refine_ls_abs_structure_details
; 
 Flack x determined using 1163 quotients [(I+)-(I-)]/[(I+)+(I-)] 
 (Parsons and Flack (2004), Acta Cryst. A60, s61). 
;
_refine_ls_abs_structure_Flack 0.05(4)
_refine_ls_extinction_method none
_refine_ls_goodness_of_fit_ref 1.035
_refine_ls_hydrogen_treatment mixed
_refine_ls_matrix_type full
_refine_ls_number_parameters 231
_refine_ls_number_reflns 3354
_refine_ls_number_restraints 0
_refine_ls_restrained_S_all 1.035
_refine_ls_R_factor_all 0.0476
_refine_ls_R_factor_gt 0.0420
_refine_ls_shift/su_max 0.000
_refine_ls_shift/su_mean 0.000
_refine_ls_structure_factor_coef Fsqd
_refine_ls_weighting_details 'w=1/[\s^2^(Fo^2^)+(0.0610P)^2^+0.3361P] where P=(Fo^2^+2Fc^2^)/3'
_refine_ls_weighting_scheme calc
_refine_ls_wR_factor_gt 0.1066
_refine_ls_wR_factor_ref 0.1107
_reflns_Friedel_coverage 0.698
_reflns_Friedel_fraction_full 1.000
_reflns_Friedel_fraction_max 1.000
_reflns_number_gt 3016
_reflns_number_total 3354
_reflns_threshold_expression 'I > 2\s(I)'
_cod_data_source_file c7qo00640c2.cif
_cod_data_source_block cd16579
_cod_database_code 1553855
_shelx_space_group_comment
; 
The symmetry employed for this shelxl refinement is uniquely defined 
by the following loop, which should always be used as a source of 
symmetry information in preference to the above space-group names. 
They are only intended as comments. 
;
_shelx_estimated_absorpt_t_min 0.930
_shelx_estimated_absorpt_t_max 0.960
_shelxl_version_number 2013-4

loop_
_space_group_symop_operation_xyz
'x, y, z'
'-x+1/2, -y, z+1/2'
'-x, y+1/2, -z+1/2'
'x+1/2, -y+1/2, -z'

loop_
_atom_site_label
_atom_site_type_symbol
_atom_site_fract_x
_atom_site_fract_y
_atom_site_fract_z
_atom_site_U_iso_or_equiv
_atom_site_adp_type
_atom_site_occupancy
_atom_site_site_symmetry_order
_atom_site_calc_flag
_atom_site_refinement_flags_posn
_atom_site_refinement_flags_adp
S1 S 0.41600(16) 0.40223(5) 0.76076(4) 0.0459(2) Uani 1 1 d . .
Cl1 Cl 0.8920(3) 0.67265(8) 1.03809(7) 0.1013(5) Uani 1 1 d . .
N1 N 0.6276(7) 0.29735(17) 0.92612(15) 0.0505(8) Uani 1 1 d . .
O1 O 0.2070(5) 0.44893(16) 0.78862(14) 0.0609(7) Uani 1 1 d . .
O2 O 0.5713(6) 0.44158(18) 0.71158(13) 0.0668(7) Uani 1 1 d . .
O3 O 0.9296(11) 0.1628(3) 0.9410(2) 0.156(3) Uani 1 1 d . .
O4 O 0.7868(6) 0.10425(17) 0.85410(15) 0.0747(9) Uani 1 1 d . .
C1 C 0.4271(7) 0.2431(2) 0.76186(15) 0.0443(7) Uani 1 1 d . .
C2 C 0.3580(7) 0.1638(2) 0.74422(17) 0.0563(9) Uani 1 1 d . .
H2 H 0.4400 0.1190 0.7635 0.068 Uiso 1 1 calc R U
C3 C 0.1648(9) 0.1521(3) 0.6973(2) 0.0675(12) Uani 1 1 d . .
H3 H 0.1158 0.0992 0.6858 0.081 Uiso 1 1 calc R U
C4 C 0.0451(9) 0.2180(3) 0.66771(18) 0.0657(11) Uani 1 1 d . .
H4 H -0.0818 0.2088 0.6360 0.079 Uiso 1 1 calc R U
C5 C 0.1100(8) 0.2970(2) 0.68423(17) 0.0549(9) Uani 1 1 d . .
H5 H 0.0289 0.3416 0.6645 0.066 Uiso 1 1 calc R U
C6 C 0.3020(7) 0.3073(2) 0.73162(16) 0.0448(8) Uani 1 1 d . .
C7 C 0.6223(6) 0.35979(19) 0.82368(15) 0.0405(7) Uani 1 1 d . .
H7 H 0.7969 0.3828 0.8195 0.049 Uiso 1 1 calc R U
C8 C 0.6321(6) 0.2662(2) 0.81171(15) 0.0406(7) Uani 1 1 d . .
H8 H 0.8033 0.2510 0.7948 0.049 Uiso 1 1 calc R U
C9 C 0.5929(7) 0.22849(19) 0.88152(14) 0.0418(7) Uani 1 1 d . .
H9 H 0.4165 0.2069 0.8856 0.050 Uiso 1 1 calc R U
C10 C 0.5245(7) 0.37085(19) 0.89541(16) 0.0445(8) Uani 1 1 d . .
H10 H 0.3347 0.3694 0.8962 0.053 Uiso 1 1 calc R U
C11 C 0.6201(7) 0.4474(2) 0.92965(16) 0.0467(8) Uani 1 1 d . .
C12 C 0.4900(9) 0.5207(2) 0.9235(2) 0.0650(11) Uani 1 1 d . .
H12 H 0.3434 0.5235 0.8969 0.078 Uiso 1 1 calc R U
C13 C 0.5738(11) 0.5902(2) 0.9562(2) 0.0720(12) Uani 1 1 d . .
H13 H 0.4853 0.6395 0.9513 0.086 Uiso 1 1 calc R U
C14 C 0.7848(9) 0.5859(2) 0.9951(2) 0.0634(11) Uani 1 1 d . .
C15 C 0.9190(10) 0.5148(3) 1.0024(2) 0.0715(11) Uani 1 1 d . .
H15 H 1.0646 0.5128 1.0294 0.086 Uiso 1 1 calc R U
C16 C 0.8362(8) 0.4452(3) 0.9691(2) 0.0631(10) Uani 1 1 d . .
H16 H 0.9283 0.3966 0.9736 0.076 Uiso 1 1 calc R U
C17 C 0.7863(8) 0.1622(2) 0.89686(16) 0.0499(8) Uani 1 1 d . .
C18 C 0.9694(10) 0.0381(3) 0.8622(2) 0.0720(12) Uani 1 1 d . .
H18A H 1.1332 0.0598 0.8763 0.108 Uiso 1 1 calc R U
H18B H 0.9907 0.0099 0.8210 0.108 Uiso 1 1 calc R U
H18C H 0.9057 0.0005 0.8949 0.108 Uiso 1 1 calc R U
H1 H 0.570(8) 0.289(2) 0.9637(18) 0.053(11) Uiso 1 1 d . .

loop_
_atom_site_aniso_label
_atom_site_aniso_U_11
_atom_site_aniso_U_22
_atom_site_aniso_U_33
_atom_site_aniso_U_23
_atom_site_aniso_U_13
_atom_site_aniso_U_12
S1 0.0412(4) 0.0422(4) 0.0543(4) 0.0087(4) -0.0016(4) -0.0041(4)
Cl1 0.1289(12) 0.0630(7) 0.1121(9) -0.0307(7) 0.0038(9) -0.0244(9)
N1 0.075(2) 0.0399(14) 0.0364(14) -0.0028(12) 0.0100(15) 0.0043(15)
O1 0.0510(14) 0.0531(15) 0.0785(17) -0.0054(14) -0.0074(13) 0.0088(13)
O2 0.0628(16) 0.0707(17) 0.0670(15) 0.0285(14) -0.0046(15) -0.0162(15)
O3 0.235(6) 0.121(3) 0.112(3) -0.075(3) -0.117(4) 0.113(4)
O4 0.088(2) 0.0565(16) 0.0799(18) -0.0282(15) -0.0358(16) 0.0273(15)
C1 0.0474(17) 0.0480(17) 0.0375(14) 0.0001(13) 0.0056(16) 0.0017(15)
C2 0.073(2) 0.0470(19) 0.0495(19) -0.0061(16) -0.0062(18) 0.0025(18)
C3 0.089(3) 0.056(2) 0.058(2) -0.0121(18) -0.009(2) -0.010(2)
C4 0.072(3) 0.074(3) 0.051(2) -0.0032(19) -0.016(2) -0.012(2)
C5 0.057(2) 0.058(2) 0.0498(19) 0.0068(16) -0.0037(18) -0.0006(18)
C6 0.0447(17) 0.0468(18) 0.0429(17) 0.0008(15) 0.0031(14) -0.0052(14)
C7 0.0352(16) 0.0397(16) 0.0465(16) 0.0043(13) 0.0039(14) 0.0003(14)
C8 0.0429(18) 0.0400(16) 0.0390(15) 0.0005(13) 0.0047(13) 0.0021(15)
C9 0.0446(17) 0.0393(16) 0.0416(15) -0.0006(13) 0.0056(15) -0.0003(15)
C10 0.0458(19) 0.0386(16) 0.0490(17) 0.0010(14) 0.0109(14) 0.0018(14)
C11 0.051(2) 0.0414(17) 0.0474(17) -0.0004(14) 0.0150(17) -0.0016(16)
C12 0.080(3) 0.048(2) 0.067(2) -0.0032(18) -0.005(2) 0.006(2)
C13 0.095(3) 0.0410(19) 0.080(3) -0.0059(19) 0.005(3) 0.008(2)
C14 0.080(3) 0.048(2) 0.063(2) -0.0105(19) 0.019(2) -0.016(2)
C15 0.064(2) 0.066(3) 0.085(3) -0.011(2) -0.002(2) -0.008(2)
C16 0.059(2) 0.048(2) 0.083(3) -0.002(2) 0.003(2) -0.0005(18)
C17 0.068(2) 0.0435(18) 0.0378(16) -0.0041(15) -0.0051(16) 0.0044(17)
C18 0.085(3) 0.053(2) 0.077(3) -0.0158(19) -0.020(2) 0.019(2)

loop_
_atom_type_symbol
_atom_type_description
_atom_type_scat_dispersion_real
_atom_type_scat_dispersion_imag
_atom_type_scat_source
C C 0.0033 0.0016 'International Tables Vol C Tables 4.2.6.8 and 6.1.1.4'
H H 0.0000 0.0000 'International Tables Vol C Tables 4.2.6.8 and 6.1.1.4'
N N 0.0061 0.0033 'International Tables Vol C Tables 4.2.6.8 and 6.1.1.4'
O O 0.0106 0.0060 'International Tables Vol C Tables 4.2.6.8 and 6.1.1.4'
S S 0.1246 0.1234 'International Tables Vol C Tables 4.2.6.8 and 6.1.1.4'
Cl Cl 0.1484 0.1585 'International Tables Vol C Tables 4.2.6.8 and 6.1.1.4'

loop_
_geom_angle_atom_site_label_1
_geom_angle_atom_site_label_2
_geom_angle_atom_site_label_3
_geom_angle
O2 S1 O1 117.13(18)
O2 S1 C6 110.45(17)
O1 S1 C6 110.36(16)
O2 S1 C7 109.52(16)
O1 S1 C7 111.75(15)
C6 S1 C7 95.53(15)
C10 N1 C9 109.1(3)
C10 N1 H1 114(3)
C9 N1 H1 113(3)
C17 O4 C18 118.4(3)
C6 C1 C2 118.4(3)
C6 C1 C8 115.8(3)
C2 C1 C8 125.8(3)
C1 C2 C3 119.2(4)
C1 C2 H2 120.4
C3 C2 H2 120.4
C4 C3 C2 120.8(4)
C4 C3 H3 119.6
C2 C3 H3 119.6
C5 C4 C3 121.1(4)
C5 C4 H4 119.4
C3 C4 H4 119.4
C4 C5 C6 117.2(4)
C4 C5 H5 121.4
C6 C5 H5 121.4
C1 C6 C5 123.3(3)
C1 C6 S1 111.4(2)
C5 C6 S1 125.3(3)
C8 C7 C10 105.8(2)
C8 C7 S1 106.8(2)
C10 C7 S1 115.2(2)
C8 C7 H7 109.6
C10 C7 H7 109.6
S1 C7 H7 109.6
C1 C8 C7 109.2(3)
C1 C8 C9 114.7(3)
C7 C8 C9 104.1(2)
C1 C8 H8 109.6
C7 C8 H8 109.6
C9 C8 H8 109.6
N1 C9 C17 110.2(3)
N1 C9 C8 104.0(3)
C17 C9 C8 112.7(3)
N1 C9 H9 109.9
C17 C9 H9 109.9
C8 C9 H9 109.9
N1 C10 C11 111.5(3)
N1 C10 C7 100.7(2)
C11 C10 C7 114.8(3)
N1 C10 H10 109.8
C11 C10 H10 109.8
C7 C10 H10 109.8
C16 C11 C12 118.1(4)
C16 C11 C10 120.7(3)
C12 C11 C10 121.1(3)
C11 C12 C13 121.1(4)
C11 C12 H12 119.4
C13 C12 H12 119.4
C14 C13 C12 119.4(4)
C14 C13 H13 120.3
C12 C13 H13 120.3
C13 C14 C15 121.4(4)
C13 C14 Cl1 120.3(4)
C15 C14 Cl1 118.4(4)
C14 C15 C16 119.2(5)
C14 C15 H15 120.4
C16 C15 H15 120.4
C11 C16 C15 120.8(4)
C11 C16 H16 119.6
C15 C16 H16 119.6
O3 C17 O4 121.7(4)
O3 C17 C9 125.2(3)
O4 C17 C9 113.1(3)
O4 C18 H18A 109.5
O4 C18 H18B 109.5
H18A C18 H18B 109.5
O4 C18 H18C 109.5
H18A C18 H18C 109.5
H18B C18 H18C 109.5

loop_
_geom_bond_atom_site_label_1
_geom_bond_atom_site_label_2
_geom_bond_distance
S1 O2 1.431(3)
S1 O1 1.436(3)
S1 C6 1.759(3)
S1 C7 1.800(3)
Cl1 C14 1.752(4)
N1 C10 1.453(4)
N1 C9 1.453(4)
N1 H1 0.83(4)
O3 C17 1.160(5)
O4 C17 1.282(4)
O4 C18 1.443(5)
C1 C6 1.375(5)
C1 C2 1.390(5)
C1 C8 1.511(5)
C2 C3 1.390(5)
C2 H2 0.9300
C3 C4 1.378(6)
C3 H3 0.9300
C4 C5 1.374(6)
C4 H4 0.9300
C5 C6 1.390(5)
C5 H5 0.9300
C7 C8 1.547(4)
C7 C10 1.548(4)
C7 H7 0.9800
C8 C9 1.555(4)
C8 H8 0.9800
C9 C17 1.505(5)
C9 H9 0.9800
C10 C11 1.512(5)
C10 H10 0.9800
C11 C16 1.373(6)
C11 C12 1.378(5)
C12 C13 1.384(6)
C12 H12 0.9300
C13 C14 1.346(7)
C13 H13 0.9300
C14 C15 1.360(6)
C15 C16 1.389(6)
C15 H15 0.9300
C16 H16 0.9300
C18 H18A 0.9600
C18 H18B 0.9600
C18 H18C 0.9600

loop_
_geom_torsion_atom_site_label_1
_geom_torsion_atom_site_label_2
_geom_torsion_atom_site_label_3
_geom_torsion_atom_site_label_4
_geom_torsion
C6 C1 C2 C3 -0.5(5)
C8 C1 C2 C3 -180.0(3)
C1 C2 C3 C4 1.0(6)
C2 C3 C4 C5 -1.0(7)
C3 C4 C5 C6 0.4(6)
C2 C1 C6 C5 0.0(5)
C8 C1 C6 C5 179.5(3)
C2 C1 C6 S1 179.8(3)
C8 C1 C6 S1 -0.6(4)
C4 C5 C6 C1 0.1(6)
C4 C5 C6 S1 -179.8(3)
O2 S1 C6 C1 107.5(3)
O1 S1 C6 C1 -121.4(3)
C7 S1 C6 C1 -5.8(3)
O2 S1 C6 C5 -72.7(3)
O1 S1 C6 C5 58.4(4)
C7 S1 C6 C5 174.1(3)
O2 S1 C7 C8 -104.1(2)
O1 S1 C7 C8 124.4(2)
C6 S1 C7 C8 9.9(2)
O2 S1 C7 C10 138.7(2)
O1 S1 C7 C10 7.3(3)
C6 S1 C7 C10 -107.3(2)
C6 C1 C8 C7 8.2(4)
C2 C1 C8 C7 -172.4(3)
C6 C1 C8 C9 124.6(3)
C2 C1 C8 C9 -56.0(4)
C10 C7 C8 C1 111.8(3)
S1 C7 C8 C1 -11.4(3)
C10 C7 C8 C9 -11.1(3)
S1 C7 C8 C9 -134.3(2)
C10 N1 C9 C17 156.4(3)
C10 N1 C9 C8 35.3(4)
C1 C8 C9 N1 -132.4(3)
C7 C8 C9 N1 -13.1(4)
C1 C8 C9 C17 108.2(3)
C7 C8 C9 C17 -132.5(3)
C9 N1 C10 C11 -163.9(3)
C9 N1 C10 C7 -41.6(4)
C8 C7 C10 N1 30.9(3)
S1 C7 C10 N1 148.6(2)
C8 C7 C10 C11 150.9(3)
S1 C7 C10 C11 -91.4(3)
N1 C10 C11 C16 19.1(4)
C7 C10 C11 C16 -94.6(4)
N1 C10 C11 C12 -159.4(3)
C7 C10 C11 C12 86.9(4)
C16 C11 C12 C13 -0.2(6)
C10 C11 C12 C13 178.3(4)
C11 C12 C13 C14 -0.6(7)
C12 C13 C14 C15 0.7(7)
C12 C13 C14 Cl1 -179.0(3)
C13 C14 C15 C16 -0.1(7)
Cl1 C14 C15 C16 179.6(3)
C12 C11 C16 C15 0.8(6)
C10 C11 C16 C15 -177.7(4)
C14 C15 C16 C11 -0.6(7)
C18 O4 C17 O3 0.7(7)
C18 O4 C17 C9 178.2(4)
N1 C9 C17 O3 5.5(7)
C8 C9 C17 O3 121.3(5)
N1 C9 C17 O4 -171.9(3)
C8 C9 C17 O4 -56.1(4)
